data_4307150
loop_
_publ_author_name
'Santiago Reinoso'
'Pablo Vitoria'
'Leire San Felices'
'Ainara Montero'
'Luis Lezama'
'Juan M. Guti\'errez-Zorrilla'

_publ_contact_author 'Guti\'errez-Zorrilla, Juan M.'
_publ_contact_author_address
;
Departamento de Qu\'imica Inorg\'anica
Facultad de Ciencia y Tecnolog\'ia
Universidad del Pa\'is Vasco, Apdo. 644, E-48080 Bilbao, Spain
;
_publ_contact_author_email juanma.zorrilla@ehu.es
_publ_section_title
;
Tetrahydroxy-p-benzoquinone as a Source of Polydentate O-Donor Ligands.
Synthesis, Crystal Structure, and Magnetic Properties of the
[Cu(bpy)(dhmal)]2 Dimer and the Two-Dimensional
[{SiW12O40}{Cu2(bpy)2(H2O)(ox)}2].16H2O Inorganic-Metalorganic Hybrid
;
_journal_name_full 'Inorganic Chemistry'
_journal_page_first 1237
_journal_page_last 1249
_journal_paper_doi 10.1021/ic061671m
_journal_volume 46
_journal_year 2007
_chemical_compound_source 'synthesis as described'
_chemical_formula_sum 'C44 H68 Cu4 N8 O66 Si W12'
_chemical_formula_weight 4253.5
_chemical_name_systematic
;
 ?
;
_space_group_IT_number 14
_symmetry_cell_setting monoclinic
_symmetry_Int_Tables_number 14
_symmetry_space_group_name_Hall '-P 2yn'
_symmetry_space_group_name_H-M 'P 1 21/n 1'
_atom_sites_solution_hydrogens geom
_atom_sites_solution_primary direct
_atom_sites_solution_secondary difmap
_audit_conform_dict_location ftp://ftp.iucr.org/pub/cif_core.dic
_audit_conform_dict_name cif_core.dic
_audit_conform_dict_version 2.2
_audit_creation_date 2005-03-16T20:54:41-00:00
_audit_creation_method 'WinGX routine CIF_UPDATE'
_cell_angle_alpha 90
_cell_angle_beta 104.440(10)
_cell_angle_gamma 90
_cell_formula_units_Z 2
_cell_length_a 14.4400(10)
_cell_length_b 13.4230(10)
_cell_length_c 23.497(3)
_cell_measurement_reflns_used 6138
_cell_measurement_temperature 295(2)
_cell_measurement_theta_max 18
_cell_measurement_theta_min 3
_cell_measurement_wavelength 0.71073
_cell_volume 4410.5(7)
_computing_cell_refinement
;
CrysAlis RED, Oxford Diffraction Ltd.,
Version 1.170.32 (release 06.06.2003 CrysAlis170 VC++)
;
_computing_data_collection
;
CrysAlis CCD, Oxford Diffraction Ltd.,
Version 1.170.32 (release 06.06.2003 CrysAlis170 VC++)
;
_computing_data_reduction
;
CrysAlis RED, Oxford Diffraction Ltd.,
Version 1.170.32 (release 06.06.2003 CrysAlis170 VC++)
;
_computing_molecular_graphics 'Ortep-3 for Windows (Farrugia, 1997)'
_computing_publication_material 'WinGX publication routines (Farrugia, 1999)'
_computing_structure_refinement 'SHELXL-97 (Sheldrick, 1997)'
_computing_structure_solution 'DIRDIF99.2 (Beurskens et al., 1999)'
_diffrn_ambient_temperature 295(2)
_diffrn_detector_area_resol_mean 8.3504
_diffrn_measured_fraction_theta_full 0.998
_diffrn_measured_fraction_theta_max 0.998
_diffrn_measurement_details
;
  1 omega  -54.00   60.80   0.4000   25.0000
omega____ theta____ kappa____ phi______ omega'___ theta'___ frames
    -       26.0000  -79.0000    0.0000    0.0000    0.0000 287

  2 omega  -54.00   60.80   0.4000   25.0000
omega____ theta____ kappa____ phi______ omega'___ theta'___ frames
    -       26.0000  -79.0000   90.0000    0.0000    0.0000 287

  3 omega  -54.00   60.80   0.4000   25.0000
omega____ theta____ kappa____ phi______ omega'___ theta'___ frames
    -       26.0000  -79.0000  180.0000    0.0000    0.0000 287

  4 omega  -54.00   60.80   0.4000   25.0000
omega____ theta____ kappa____ phi______ omega'___ theta'___ frames
    -       26.0000  -79.0000  270.0000    0.0000    0.0000 287

;
_diffrn_measurement_device_type Xcalibur
_diffrn_measurement_method \w
_diffrn_orient_matrix_UB_11 0.0183279728
_diffrn_orient_matrix_UB_12 -0.0440924693
_diffrn_orient_matrix_UB_13 -0.0098176262
_diffrn_orient_matrix_UB_21 -0.0450359986
_diffrn_orient_matrix_UB_22 -0.0090494471
_diffrn_orient_matrix_UB_23 -0.0198027616
_diffrn_orient_matrix_UB_31 0.0144451156
_diffrn_orient_matrix_UB_32 0.0276824260
_diffrn_orient_matrix_UB_33 -0.0219808235
_diffrn_radiation_monochromator graphite
_diffrn_radiation_probe x-ray
_diffrn_radiation_source 'Enhance (Mo) X-ray Source'
_diffrn_radiation_type MoK\a
_diffrn_radiation_wavelength 0.71073
_diffrn_reflns_av_R_equivalents 0.0772
_diffrn_reflns_av_unetI/netI 0.2121
_diffrn_reflns_limit_h_max 17
_diffrn_reflns_limit_h_min -16
_diffrn_reflns_limit_k_max 16
_diffrn_reflns_limit_k_min -15
_diffrn_reflns_limit_l_max 23
_diffrn_reflns_limit_l_min -28
_diffrn_reflns_number 26244
_diffrn_reflns_theta_full 26.00
_diffrn_reflns_theta_max 26.00
_diffrn_reflns_theta_min 2.91
_diffrn_standards_decay_% 0
_diffrn_standards_interval_count 50
_diffrn_standards_number 2
_exptl_absorpt_coefficient_mu 16.645
_exptl_absorpt_correction_T_max 0.5879
_exptl_absorpt_correction_T_min 0.1773
_exptl_absorpt_correction_type analytical
_exptl_absorpt_process_details
;
CrysAlis RED, Oxford Diffraction Ltd.,
Version 1.170.32 (release 06.06.2003 CrysAlis170 VC++)
Analytical numeric absorption correction using a multifaceted crystal
model based on expressions derived by R.C. Clark & J.S. Reid.
;
_exptl_crystal_colour blue
_exptl_crystal_density_diffrn 3.203
_exptl_crystal_density_method 'not measured'
_exptl_crystal_description prism
_exptl_crystal_F_000 3868
_exptl_crystal_size_max 0.083
_exptl_crystal_size_mid 0.063
_exptl_crystal_size_min 0.035
_refine_diff_density_max 1.63
_refine_diff_density_min -0.939
_refine_diff_density_rms 0.244
_refine_ls_extinction_method none
_refine_ls_goodness_of_fit_ref 0.977
_refine_ls_hydrogen_treatment constr
_refine_ls_matrix_type full
_refine_ls_number_parameters 323
_refine_ls_number_reflns 8646
_refine_ls_number_restraints 0
_refine_ls_restrained_S_all 0.977
_refine_ls_R_factor_all 0.2079
_refine_ls_R_factor_gt 0.0736
_refine_ls_shift/su_max 0.007
_refine_ls_shift/su_mean 0
_refine_ls_structure_factor_coef Fsqd
_refine_ls_weighting_details 'calc w=1/[\s^2^(Fo^2^)+(0.0276P)^2^+0.0000P] where P=(Fo^2^+2Fc^2^)/3'
_refine_ls_weighting_scheme calc
_refine_ls_wR_factor_gt 0.1039
_refine_ls_wR_factor_ref 0.1323
_reflns_number_gt 3829
_reflns_number_total 8646
_reflns_threshold_expression >2sigma(I)
_cod_data_source_file ic061671msi20060904_120536_1.cif
_cod_data_source_block comp5
_cod_original_sg_symbol_H-M 'P 21/n'
_cod_database_code 4307150

loop_
_symmetry_equiv_pos_as_xyz
'x, y, z'
'-x+1/2, y+1/2, -z+1/2'
'-x, -y, -z'
'x-1/2, -y-1/2, z-1/2'

loop_
_atom_site_label
_atom_site_type_symbol
_atom_site_fract_x
_atom_site_fract_y
_atom_site_fract_z
_atom_site_U_iso_or_equiv
_atom_site_adp_type
_atom_site_occupancy
_atom_site_calc_flag
_atom_site_refinement_flags
_atom_site_disorder_assembly
_atom_site_disorder_group
C2 C 0.524(2) 0.1587(19) 0.6994(11) 0.061(8) Uiso 1 d . . .
H2 H 0.4717 0.1766 0.7136 0.073 Uiso 1 calc R . .
C3 C 0.511(2) 0.098(2) 0.6489(13) 0.080(10) Uiso 1 d . . .
H3 H 0.4514 0.0759 0.6285 0.096 Uiso 1 calc R . .
C4 C 0.591(2) 0.0756(19) 0.6320(11) 0.054(8) Uiso 1 d . . .
H4 H 0.5847 0.0344 0.5994 0.065 Uiso 1 calc R . .
C5 C 0.676(2) 0.107(2) 0.6581(12) 0.067(9) Uiso 1 d . . .
H5 H 0.7277 0.0885 0.6434 0.08 Uiso 1 calc R . .
C6 C 0.6920(17) 0.1676(17) 0.7065(10) 0.035(6) Uiso 1 d . . .
C7 C 0.7791(17) 0.2126(16) 0.7357(10) 0.033(6) Uiso 1 d . . .
C8 C 0.8696(19) 0.1916(18) 0.7243(11) 0.050(7) Uiso 1 d . . .
H8 H 0.8758 0.1433 0.6971 0.06 Uiso 1 calc R . .
C9 C 0.943(2) 0.242(2) 0.7533(13) 0.082(10) Uiso 1 d . . .
H9 H 1.0016 0.2291 0.7445 0.098 Uiso 1 calc R . .
C10 C 0.944(2) 0.316(2) 0.7967(13) 0.090(11) Uiso 1 d . . .
H10 H 0.9975 0.3516 0.8161 0.108 Uiso 1 calc R . .
C11 C 0.852(2) 0.327(2) 0.8067(11) 0.057(8) Uiso 1 d . . .
H11 H 0.8436 0.372 0.8351 0.068 Uiso 1 calc R . .
C13 C 0.510(2) 0.368(2) 0.8347(11) 0.053(8) Uiso 1 d . . .
C14 C 0.5993(18) 0.4273(17) 0.8599(10) 0.039(7) Uiso 1 d . . .
C22 C 0.272(2) 0.430(2) 0.9092(12) 0.068(9) Uiso 1 d . . .
H22 H 0.2805 0.3814 0.8824 0.082 Uiso 1 calc R . .
C23 C 0.1883(19) 0.4287(18) 0.9326(11) 0.050(7) Uiso 1 d . . .
H23 H 0.1391 0.3829 0.9198 0.06 Uiso 1 calc R . .
C24 C 0.1852(19) 0.4956(19) 0.9729(11) 0.056(8) Uiso 1 d . . .
H24 H 0.1343 0.4919 0.9905 0.067 Uiso 1 calc R . .
C25 C 0.2521(18) 0.5725(17) 0.9917(10) 0.044(7) Uiso 1 d . . .
H25 H 0.2461 0.6199 1.0194 0.053 Uiso 1 calc R . .
C26 C 0.3277(19) 0.5711(18) 0.9653(10) 0.046(7) Uiso 1 d . . .
C27 C 0.4119(17) 0.6399(17) 0.9833(10) 0.038(6) Uiso 1 d . . .
C28 C 0.4101(18) 0.7158(16) 1.0245(10) 0.041(7) Uiso 1 d . . .
H28 H 0.3581 0.7284 1.0402 0.049 Uiso 1 calc R . .
C29 C 0.497(2) 0.771(2) 1.0392(13) 0.078(10) Uiso 1 d . . .
H29 H 0.503 0.8215 1.067 0.094 Uiso 1 calc R . .
C30 C 0.574(2) 0.7536(19) 1.0144(11) 0.057(8) Uiso 1 d . . .
H30 H 0.629 0.792 1.0253 0.069 Uiso 1 calc R . .
C31 C 0.567(2) 0.679(2) 0.9740(12) 0.073(9) Uiso 1 d . . .
H31 H 0.6166 0.6679 0.9563 0.088 Uiso 1 calc R . .
Cu1 Cu 0.6473(2) 0.2892(2) 0.79211(14) 0.0497(9) Uani 1 d . . .
Cu2 Cu 0.4570(2) 0.5179(2) 0.89823(15) 0.0586(10) Uani 1 d . . .
N1 N 0.6155(15) 0.1915(13) 0.7281(8) 0.040(5) Uiso 1 d . . .
N12 N 0.7777(15) 0.2767(14) 0.7778(8) 0.045(6) Uiso 1 d . . .
N21 N 0.3389(14) 0.5034(14) 0.9275(8) 0.042(5) Uiso 1 d . . .
N32 N 0.4829(15) 0.6198(14) 0.9589(8) 0.047(6) Uiso 1 d . . .
O4 O 0.8139(12) 0.6578(12) 0.6274(7) 0.056(5) Uiso 1 d . . .
O2 O 0.7182(13) 0.7138(13) 0.4009(7) 0.068(6) Uiso 1 d . . .
O6 O 0.5288(13) 0.8836(13) 0.5340(7) 0.069(6) Uiso 1 d . . .
O1 O 0.5955(13) 0.4412(12) 0.7262(7) 0.065(5) Uiso 1 d . . .
O5 O 0.2113(12) 0.7267(11) 0.4062(7) 0.051(5) Uiso 1 d . . .
O3 O 0.3120(13) 0.6733(12) 0.6343(7) 0.063(5) Uiso 1 d . . .
O10 O 0.7295(14) 0.6303(13) 0.5105(8) 0.076(6) Uiso 1 d . . .
O18 O 0.5815(14) 0.7436(13) 0.4629(8) 0.071(6) Uiso 1 d . . .
O17 O 0.6298(15) 0.7194(14) 0.5763(8) 0.084(6) Uiso 1 d . . .
O7 O 0.4575(14) 0.3726(14) 0.6305(8) 0.079(6) Uiso 1 d . . .
O16 O 0.4036(14) 0.7519(14) 0.4657(8) 0.079(6) Uiso 1 d . . .
O12 O 0.4467(13) 0.7223(13) 0.5775(7) 0.067(6) Uiso 1 d . . .
O13 O 0.6547(15) 0.5587(14) 0.6463(8) 0.086(7) Uiso 1 d . . .
O15 O 0.2485(14) 0.5276(14) 0.4230(8) 0.082(6) Uiso 1 d . . .
O14 O 0.6387(15) 0.3656(14) 0.6272(8) 0.085(6) Uiso 1 d . . .
O11 O 0.2914(13) 0.6401(12) 0.5154(7) 0.064(5) Uiso 1 d . . .
O9 O 0.4726(15) 0.5637(14) 0.6452(8) 0.082(6) Uiso 1 d . . .
O8 O 0.6837(15) 0.5137(16) 0.4163(9) 0.100(7) Uiso 1 d . . .
O20 O 0.570(2) 0.598(2) 0.5079(13) 0.047(9) Uiso 0.5 d P . .
O19 O 0.4623(19) 0.4876(19) 0.5609(11) 0.028(7) Uiso 0.5 d P . .
O21 O 0.449(2) 0.599(2) 0.5110(12) 0.036(8) Uiso 0.5 d P . .
O22 O 0.592(2) 0.479(2) 0.5592(12) 0.032(8) Uiso 0.5 d P . .
O50 O 0.5179(12) 0.2945(12) 0.8044(7) 0.051(5) Uiso 1 d . . .
O51 O 0.6777(11) 0.3987(10) 0.8520(6) 0.036(4) Uiso 1 d . . .
O52 O 0.4349(14) 0.3964(13) 0.8506(8) 0.071(6) Uiso 1 d . . .
O53 O 0.5905(12) 0.5038(13) 0.8910(7) 0.057(5) Uiso 1 d . . .
O54 O 0.4112(16) 0.6128(15) 0.8233(9) 0.100(7) Uiso 1 d . . .
O100 O 0.112(3) 0.302(3) 0.6494(19) 0.28(2) Uiso 1 d . . .
O101 O 0.098(4) 0.487(4) 0.528(2) 0.35(3) Uiso 1 d . . .
O102 O 0.163(4) 0.979(5) 0.762(3) 0.39(3) Uiso 1 d . . .
O103 O 0.257(6) 0.805(6) 0.741(3) 0.51(4) Uiso 1 d . . .
O104 O 0.161(4) 0.654(5) 0.692(3) 0.40(3) Uiso 1 d . . .
O105 O 0.007(5) 0.544(5) 0.386(3) 0.41(3) Uiso 1 d . . .
O106 O 0.404(11) 0.988(11) 0.781(6) 0.86(9) Uiso 1 d . . .
O107 O 0.268(8) 0.142(9) 0.700(5) 0.72(7) Uiso 1 d . . .
Si1 Si 0.5 0.5 0.5 0.023(2) Uani 1 d S . .
W4 W 0.71318(9) 0.60536(9) 0.58646(5) 0.0524(4) Uani 1 d . . .
W2 W 0.64729(9) 0.64417(8) 0.43210(5) 0.0480(4) Uani 1 d . . .
W6 W 0.51746(8) 0.76003(7) 0.52218(5) 0.0402(3) Uani 1 d . . .
W1 W 0.56606(9) 0.46194(8) 0.65412(5) 0.0507(4) Uani 1 d . . .
W5 W 0.30398(8) 0.65508(8) 0.43617(5) 0.0484(4) Uani 1 d . . .
W3 W 0.36943(8) 0.61639(8) 0.59009(5) 0.0423(3) Uani 1 d . . .

loop_
_atom_site_aniso_label
_atom_site_aniso_U_11
_atom_site_aniso_U_22
_atom_site_aniso_U_33
_atom_site_aniso_U_23
_atom_site_aniso_U_13
_atom_site_aniso_U_12
Cu1 0.051(2) 0.048(2) 0.049(2) -0.0150(16) 0.0123(19) -0.0003(18)
Cu2 0.051(2) 0.054(2) 0.078(3) -0.0130(19) 0.031(2) -0.008(2)
Si1 0.026(6) 0.028(6) 0.014(5) -0.004(4) 0.004(5) -0.004(5)
W4 0.0505(9) 0.0554(8) 0.0534(8) -0.0174(6) 0.0166(7) -0.0151(7)
W2 0.0509(9) 0.0497(8) 0.0446(8) 0.0079(6) 0.0137(7) -0.0074(7)
W6 0.0484(8) 0.0246(6) 0.0463(7) -0.0033(5) 0.0094(6) 0.0041(6)
W1 0.0846(10) 0.0378(7) 0.0314(7) 0.0023(5) 0.0175(7) -0.0003(7)
W5 0.0500(9) 0.0369(7) 0.0629(9) 0.0099(6) 0.0229(7) 0.0150(6)
W3 0.0476(8) 0.0410(7) 0.0405(7) -0.0025(6) 0.0149(6) 0.0119(6)

loop_
_atom_type_symbol
_atom_type_description
_atom_type_scat_dispersion_real
_atom_type_scat_dispersion_imag
_atom_type_scat_source
C C 0.0033 0.0016 'International Tables Vol C Tables 4.2.6.8 and 6.1.1.4'
H H 0 0 'International Tables Vol C Tables 4.2.6.8 and 6.1.1.4'
Cu Cu 0.3201 1.2651 'International Tables Vol C Tables 4.2.6.8 and 6.1.1.4'
N N 0.0061 0.0033 'International Tables Vol C Tables 4.2.6.8 and 6.1.1.4'
O O 0.0106 0.006 'International Tables Vol C Tables 4.2.6.8 and 6.1.1.4'
Si Si 0.0817 0.0704 'International Tables Vol C Tables 4.2.6.8 and 6.1.1.4'
W W -0.849 6.8722 'International Tables Vol C Tables 4.2.6.8 and 6.1.1.4'

loop_
_exptl_crystal_face_index_h
_exptl_crystal_face_index_k
_exptl_crystal_face_index_l
_exptl_crystal_face_perp_dist
1 0 1 0.01587
0 1 -1 0.03601
-1 0 1 0.01901
0 1 1 0.03960
-6 -17 14 0.04387
1 1 0 0.03401
0 -1 -1 0.03662

loop_
_geom_angle_atom_site_label_1
_geom_angle_atom_site_label_2
_geom_angle_atom_site_label_3
_geom_angle
_geom_angle_site_symmetry_1
_geom_angle_site_symmetry_3
_geom_angle_publ_flag
N1 C2 C3 120(3) . . ?
N1 C2 H2 120.1 . . ?
C3 C2 H2 120.1 . . ?
C4 C3 C2 116(3) . . ?
C4 C3 H3 121.9 . . ?
C2 C3 H3 121.9 . . ?
C5 C4 C3 124(3) . . ?
C5 C4 H4 117.8 . . ?
C3 C4 H4 117.8 . . ?
C4 C5 C6 122(3) . . ?
C4 C5 H5 119.1 . . ?
C6 C5 H5 119.1 . . ?
N1 C6 C5 118(2) . . ?
N1 C6 C7 115(2) . . ?
C5 C6 C7 127(2) . . ?
N12 C7 C6 118(2) . . ?
N12 C7 C8 117(2) . . ?
C6 C7 C8 125(2) . . ?
C9 C8 C7 118(3) . . ?
C9 C8 H8 121.1 . . ?
C7 C8 H8 121.1 . . ?
C8 C9 C10 127(3) . . ?
C8 C9 H9 116.7 . . ?
C10 C9 H9 116.7 . . ?
C11 C10 C9 111(3) . . ?
C11 C10 H10 124.5 . . ?
C9 C10 H10 124.5 . . ?
N12 C11 C10 123(3) . . ?
N12 C11 H11 118.6 . . ?
C10 C11 H11 118.6 . . ?
O50 C13 O52 127(3) . . ?
O50 C13 C14 118(2) . . ?
O52 C13 C14 115(2) . . ?
O51 C14 O53 123(2) . . ?
O51 C14 C13 120(2) . . ?
O53 C14 C13 117(2) . . ?
N21 C22 C23 118(2) . . ?
N21 C22 H22 120.9 . . ?
C23 C22 H22 120.9 . . ?
C24 C23 C22 117(3) . . ?
C24 C23 H23 121.6 . . ?
C22 C23 H23 121.6 . . ?
C23 C24 C25 126(3) . . ?
C23 C24 H24 117.1 . . ?
C25 C24 H24 117.1 . . ?
C26 C25 C24 114(2) . . ?
C26 C25 H25 123 . . ?
C24 C25 H25 123 . . ?
N21 C26 C25 124(2) . . ?
N21 C26 C27 113(2) . . ?
C25 C26 C27 123(2) . . ?
N32 C27 C28 126(2) . . ?
N32 C27 C26 114(2) . . ?
C28 C27 C26 119(2) . . ?
C27 C28 C29 112(2) . . ?
C27 C28 H28 123.9 . . ?
C29 C28 H28 123.9 . . ?
C30 C29 C28 124(3) . . ?
C30 C29 H29 118.1 . . ?
C28 C29 H29 118.1 . . ?
C31 C30 C29 119(3) . . ?
C31 C30 H30 120.5 . . ?
C29 C30 H30 120.5 . . ?
C30 C31 N32 120(3) . . ?
C30 C31 H31 120.1 . . ?
N32 C31 H31 120.1 . . ?
O50 Cu1 N1 95.0(8) . . ?
O50 Cu1 N12 177.0(8) . . ?
N1 Cu1 N12 82.2(8) . . ?
O50 Cu1 O51 85.4(6) . . ?
N1 Cu1 O51 174.9(7) . . ?
N12 Cu1 O51 97.4(7) . . ?
N32 Cu2 O52 168.3(8) . . ?
N32 Cu2 O53 96.6(8) . . ?
O52 Cu2 O53 84.0(8) . . ?
N32 Cu2 N21 80.9(8) . . ?
O52 Cu2 N21 94.8(8) . . ?
O53 Cu2 N21 161.6(7) . . ?
N32 Cu2 O54 98.5(8) . . ?
O52 Cu2 O54 93.0(8) . . ?
O53 Cu2 O54 95.4(7) . . ?
N21 Cu2 O54 103.1(8) . . ?
C6 N1 C2 120(2) . . ?
C6 N1 Cu1 112.7(17) . . ?
C2 N1 Cu1 126.4(17) . . ?
C11 N12 C7 124(2) . . ?
C11 N12 Cu1 123.6(18) . . ?
C7 N12 Cu1 111.9(17) . . ?
C26 N21 C22 121(2) . . ?
C26 N21 Cu2 115.2(17) . . ?
C22 N21 Cu2 123.6(17) . . ?
C27 N32 C31 119(2) . . ?
C27 N32 Cu2 115.7(17) . . ?
C31 N32 Cu2 125.2(17) . . ?
W4 O10 W2 136.5(10) . . ?
W6 O18 W2 139.6(10) . . ?
W6 O17 W4 136.4(11) . . ?
W2 O7 W1 138.4(10) 3_666 . ?
W6 O16 W5 138.5(11) . . ?
W3 O12 W6 138.4(10) . . ?
W1 O13 W4 137.6(11) . . ?
W5 O15 W4 138.6(11) . 3_666 ?
W1 O14 W5 139.2(11) . 3_666 ?
W3 O11 W5 138.5(10) . . ?
W3 O9 W1 141.1(11) . . ?
W2 O8 W3 137.8(11) . 3_666 ?
Si1 O20 O21 54.6(14) . . ?
Si1 O20 W6 122.7(17) . . ?
O21 O20 W6 68.2(14) . . ?
Si1 O20 W4 120.6(16) . . ?
O21 O20 W4 129.6(17) . . ?
W6 O20 W4 95.7(11) . . ?
Si1 O20 W2 120.6(15) . . ?
O21 O20 W2 132.2(19) . . ?
W6 O20 W2 95.3(11) . . ?
W4 O20 W2 95.3(11) . . ?
Si1 O19 W1 123.2(14) . . ?
Si1 O19 W3 120.2(13) . . ?
W1 O19 W3 96.4(9) . . ?
Si1 O19 W2 119.7(13) . 3_666 ?
W1 O19 W2 96.0(9) . 3_666 ?
W3 O19 W2 94.9(9) . 3_666 ?
Si1 O21 O20 58.4(14) . . ?
Si1 O21 W6 125.9(16) . . ?
O20 O21 W6 67.6(14) . . ?
Si1 O21 W3 122.6(14) . . ?
O20 O21 W3 133.8(18) . . ?
W6 O21 W3 95.2(10) . . ?
Si1 O21 W5 119.2(14) . . ?
O20 O21 W5 129.7(17) . . ?
W6 O21 W5 93.3(10) . . ?
W3 O21 W5 92.2(10) . . ?
Si1 O22 W5 122.0(14) . 3_666 ?
Si1 O22 W1 121.2(14) . . ?
W5 O22 W1 97.5(10) 3_666 . ?
Si1 O22 W4 118.3(13) . . ?
W5 O22 W4 96.5(10) 3_666 . ?
W1 O22 W4 95.4(10) . . ?
C13 O50 Cu1 109.7(17) . . ?
C14 O51 Cu1 106.3(15) . . ?
C13 O52 Cu2 112.5(18) . . ?
C14 O53 Cu2 111.1(16) . . ?
O21 Si1 O21 180(2) 3_666 . ?
O21 Si1 O20 67.1(14) 3_666 3_666 ?
O21 Si1 O20 112.9(14) . 3_666 ?
O21 Si1 O20 112.9(14) 3_666 . ?
O21 Si1 O20 67.1(14) . . ?
O20 Si1 O20 180.000(4) 3_666 . ?
O21 Si1 O19 109.0(13) 3_666 . ?
O21 Si1 O19 71.0(13) . . ?
O20 Si1 O19 72.0(13) 3_666 . ?
O20 Si1 O19 108.0(13) . . ?
O21 Si1 O19 71.0(13) 3_666 3_666 ?
O21 Si1 O19 109.0(13) . 3_666 ?
O20 Si1 O19 108.0(13) 3_666 3_666 ?
O20 Si1 O19 72.0(13) . 3_666 ?
O19 Si1 O19 180.000(6) . 3_666 ?
O21 Si1 O22 72.0(14) 3_666 . ?
O21 Si1 O22 108.0(14) . . ?
O20 Si1 O22 107.4(14) 3_666 . ?
O20 Si1 O22 72.6(14) . . ?
O19 Si1 O22 68.5(12) . . ?
O19 Si1 O22 111.5(13) 3_666 . ?
O21 Si1 O22 108.0(14) 3_666 3_666 ?
O21 Si1 O22 72.0(14) . 3_666 ?
O20 Si1 O22 72.6(14) 3_666 3_666 ?
O20 Si1 O22 107.4(14) . 3_666 ?
O19 Si1 O22 111.5(13) . 3_666 ?
O19 Si1 O22 68.5(12) 3_666 3_666 ?
O22 Si1 O22 180.000(7) . 3_666 ?
O4 W4 O10 99.9(8) . . ?
O4 W4 O15 103.0(8) . 3_666 ?
O10 W4 O15 87.0(8) . 3_666 ?
O4 W4 O13 101.2(8) . . ?
O10 W4 O13 158.9(8) . . ?
O15 W4 O13 88.4(8) 3_666 . ?
O4 W4 O17 99.3(8) . . ?
O10 W4 O17 87.9(8) . . ?
O15 W4 O17 157.6(9) 3_666 . ?
O13 W4 O17 88.6(8) . . ?
O4 W4 O20 155.4(9) . . ?
O10 W4 O20 64.3(9) . . ?
O15 W4 O20 95.2(10) 3_666 . ?
O13 W4 O20 95.7(9) . . ?
O17 W4 O20 63.1(9) . . ?
O4 W4 O22 156.1(9) . . ?
O10 W4 O22 97.3(9) . . ?
O15 W4 O22 61.4(9) 3_666 . ?
O13 W4 O22 62.7(9) . . ?
O17 W4 O22 97.7(9) . . ?
O20 W4 O22 48.5(10) . . ?
O2 W2 O7 100.8(8) . 3_666 ?
O2 W2 O18 101.2(8) . . ?
O7 W2 O18 90.0(8) 3_666 . ?
O2 W2 O8 101.5(8) . . ?
O7 W2 O8 86.7(9) 3_666 . ?
O18 W2 O8 157.3(8) . . ?
O2 W2 O10 99.9(8) . . ?
O7 W2 O10 159.2(8) 3_666 . ?
O18 W2 O10 87.2(8) . . ?
O8 W2 O10 87.9(8) . . ?
O2 W2 O20 155.5(10) . . ?
O7 W2 O20 97.0(10) 3_666 . ?
O18 W2 O20 61.8(9) . . ?
O8 W2 O20 96.2(9) . . ?
O10 W2 O20 63.7(9) . . ?
O2 W2 O19 156.9(8) . 3_666 ?
O7 W2 O19 62.7(9) 3_666 3_666 ?
O18 W2 O19 95.2(8) . 3_666 ?
O8 W2 O19 63.4(9) . 3_666 ?
O10 W2 O19 97.0(8) . 3_666 ?
O20 W2 O19 47.6(10) . 3_666 ?
O6 W6 O16 102.1(8) . . ?
O6 W6 O18 101.2(8) . . ?
O16 W6 O18 88.5(8) . . ?
O6 W6 O17 98.2(9) . . ?
O16 W6 O17 159.7(8) . . ?
O18 W6 O17 88.0(8) . . ?
O6 W6 O12 101.3(8) . . ?
O16 W6 O12 86.7(8) . . ?
O18 W6 O12 157.6(7) . . ?
O17 W6 O12 88.9(8) . . ?
O6 W6 O20 155.7(10) . . ?
O16 W6 O20 96.1(10) . . ?
O18 W6 O20 63.0(9) . . ?
O17 W6 O20 64.6(10) . . ?
O12 W6 O20 95.7(9) . . ?
O6 W6 O21 160.0(9) . . ?
O16 W6 O21 65.8(9) . . ?
O18 W6 O21 94.7(9) . . ?
O17 W6 O21 94.5(9) . . ?
O12 W6 O21 63.4(8) . . ?
O20 W6 O21 44.2(10) . . ?
O1 W1 O13 102.1(9) . . ?
O1 W1 O14 101.8(8) . . ?
O13 W1 O14 89.5(8) . . ?
O1 W1 O9 103.1(8) . . ?
O13 W1 O9 88.5(8) . . ?
O14 W1 O9 154.8(8) . . ?
O1 W1 O7 99.8(8) . . ?
O13 W1 O7 158.0(8) . . ?
O14 W1 O7 87.6(8) . . ?
O9 W1 O7 84.9(8) . . ?
O1 W1 O19 156.2(9) . . ?
O13 W1 O19 95.7(9) . . ?
O14 W1 O19 93.9(9) . . ?
O9 W1 O19 61.4(8) . . ?
O7 W1 O19 62.8(8) . . ?
O1 W1 O22 156.5(9) . . ?
O13 W1 O22 64.2(9) . . ?
O14 W1 O22 61.1(9) . . ?
O9 W1 O22 95.7(9) . . ?
O7 W1 O22 95.5(9) . . ?
O19 W1 O22 47.1(9) . . ?
O5 W5 O15 101.1(8) . . ?
O5 W5 O14 102.4(8) . 3_666 ?
O15 W5 O14 89.3(8) . 3_666 ?
O5 W5 O11 102.2(7) . . ?
O15 W5 O11 85.7(7) . . ?
O14 W5 O11 155.4(8) 3_666 . ?
O5 W5 O16 102.3(8) . . ?
O15 W5 O16 156.6(8) . . ?
O14 W5 O16 87.1(8) 3_666 . ?
O11 W5 O16 88.0(7) . . ?
O5 W5 O22 155.8(9) . 3_666 ?
O15 W5 O22 63.1(9) . 3_666 ?
O14 W5 O22 61.4(9) 3_666 3_666 ?
O11 W5 O22 95.1(8) . 3_666 ?
O16 W5 O22 95.1(9) . 3_666 ?
O5 W5 O21 157.5(8) . . ?
O15 W5 O21 95.1(9) . . ?
O14 W5 O21 93.3(9) 3_666 . ?
O11 W5 O21 63.3(8) . . ?
O16 W5 O21 62.1(9) . . ?
O22 W5 O21 46.7(9) 3_666 . ?
O3 W3 O9 100.2(8) . . ?
O3 W3 O11 103.4(8) . . ?
O9 W3 O11 156.4(8) . . ?
O3 W3 O12 99.1(8) . . ?
O9 W3 O12 89.6(8) . . ?
O11 W3 O12 88.0(7) . . ?
O3 W3 O8 102.5(8) . 3_666 ?
O9 W3 O8 86.7(9) . 3_666 ?
O11 W3 O8 86.9(8) . 3_666 ?
O12 W3 O8 158.3(8) . 3_666 ?
O3 W3 O19 155.8(8) . . ?
O9 W3 O19 60.9(9) . . ?
O11 W3 O19 96.0(8) . . ?
O12 W3 O19 96.0(8) . . ?
O8 W3 O19 63.7(9) 3_666 . ?
O3 W3 O21 157.7(9) . . ?
O9 W3 O21 92.8(9) . . ?
O11 W3 O21 65.4(9) . . ?
O12 W3 O21 62.6(8) . . ?
O8 W3 O21 96.2(9) 3_666 . ?
O19 W3 O21 45.9(9) . . ?

loop_
_geom_bond_atom_site_label_1
_geom_bond_atom_site_label_2
_geom_bond_distance
_geom_bond_site_symmetry_2
_geom_bond_publ_flag
C2 N1 1.39(3) . ?
C2 C3 1.41(3) . ?
C2 H2 0.93 . ?
C3 C4 1.34(3) . ?
C3 H3 0.93 . ?
C4 C5 1.30(3) . ?
C4 H4 0.93 . ?
C5 C6 1.37(3) . ?
C5 H5 0.93 . ?
C6 N1 1.36(3) . ?
C6 C7 1.41(3) . ?
C7 N12 1.31(2) . ?
C7 C8 1.43(3) . ?
C8 C9 1.30(3) . ?
C8 H8 0.93 . ?
C9 C10 1.42(4) . ?
C9 H9 0.93 . ?
C10 C11 1.42(3) . ?
C10 H10 0.93 . ?
C11 N12 1.30(3) . ?
C11 H11 0.93 . ?
C13 O50 1.23(3) . ?
C13 O52 1.30(3) . ?
C13 C14 1.50(3) . ?
C14 O51 1.25(2) . ?
C14 O53 1.29(2) . ?
C22 N21 1.38(3) . ?
C22 C23 1.45(3) . ?
C22 H22 0.93 . ?
C23 C24 1.31(3) . ?
C23 H23 0.93 . ?
C24 C25 1.41(3) . ?
C24 H24 0.93 . ?
C25 C26 1.38(3) . ?
C25 H25 0.93 . ?
C26 N21 1.31(3) . ?
C26 C27 1.50(3) . ?
C27 N32 1.32(3) . ?
C27 C28 1.41(3) . ?
C28 C29 1.42(3) . ?
C28 H28 0.93 . ?
C29 C30 1.40(3) . ?
C29 H29 0.93 . ?
C30 C31 1.36(3) . ?
C30 H30 0.93 . ?
C31 N32 1.42(3) . ?
C31 H31 0.93 . ?
Cu1 O50 1.962(16) . ?
Cu1 N1 1.962(19) . ?
Cu1 N12 2.00(2) . ?
Cu1 O51 2.006(14) . ?
Cu2 N32 1.943(19) . ?
Cu2 O52 1.958(18) . ?
Cu2 O53 1.987(17) . ?
Cu2 N21 2.000(18) . ?
Cu2 O54 2.14(2) . ?
O4 W4 1.684(17) . ?
O2 W2 1.684(17) . ?
O6 W6 1.683(17) . ?
O1 W1 1.663(17) . ?
O5 W5 1.656(17) . ?
O3 W3 1.667(16) . ?
O10 W4 1.888(17) . ?
O10 W2 1.935(19) . ?
O18 W6 1.867(17) . ?
O18 W2 1.884(17) . ?
O17 W6 1.88(2) . ?
O17 W4 1.92(2) . ?
O7 W2 1.841(19) 3_666 ?
O7 W1 1.94(2) . ?
O16 W6 1.84(2) . ?
O16 W5 1.935(19) . ?
O12 W3 1.876(17) . ?
O12 W6 1.911(17) . ?
O13 W1 1.864(19) . ?
O13 W4 1.918(19) . ?
O15 W5 1.882(19) . ?
O15 W4 1.898(19) 3_666 ?
O14 W1 1.871(19) . ?
O14 W5 1.896(19) 3_666 ?
O11 W3 1.862(17) . ?
O11 W5 1.925(16) . ?
O9 W3 1.85(2) . ?
O9 W1 1.89(2) . ?
O8 W2 1.89(2) . ?
O8 W3 1.90(2) 3_666 ?
O20 Si1 1.64(3) . ?
O20 O21 1.78(4) . ?
O20 W6 2.36(3) . ?
O20 W4 2.40(3) . ?
O20 W2 2.40(3) . ?
O19 Si1 1.66(2) . ?
O19 W1 2.35(3) . ?
O19 W3 2.39(3) . ?
O19 W2 2.41(3) 3_666 ?
O21 Si1 1.57(3) . ?
O21 W6 2.37(3) . ?
O21 W3 2.42(3) . ?
O21 W5 2.49(3) . ?
O22 Si1 1.69(3) . ?
O22 W5 2.33(3) 3_666 ?
O22 W1 2.36(3) . ?
O22 W4 2.41(3) . ?
Si1 O21 1.57(3) 3_666 ?
Si1 O20 1.64(3) 3_666 ?
Si1 O19 1.66(2) 3_666 ?
Si1 O22 1.69(3) 3_666 ?
W4 O15 1.898(19) 3_666 ?
W2 O7 1.84(2) 3_666 ?
W2 O19 2.41(3) 3_666 ?
W5 O14 1.896(19) 3_666 ?
W5 O22 2.33(3) 3_666 ?
W3 O8 1.90(2) 3_666 ?

loop_
_geom_torsion_atom_site_label_1
_geom_torsion_atom_site_label_2
_geom_torsion_atom_site_label_3
_geom_torsion_atom_site_label_4
_geom_torsion
_geom_torsion_site_symmetry_1
_geom_torsion_site_symmetry_2
_geom_torsion_site_symmetry_3
_geom_torsion_site_symmetry_4
_geom_torsion_publ_flag
N1 C2 C3 C4 1(4) . . . . ?
C2 C3 C4 C5 -2(4) . . . . ?
C3 C4 C5 C6 1(5) . . . . ?
C4 C5 C6 N1 2(4) . . . . ?
C4 C5 C6 C7 -175(2) . . . . ?
N1 C6 C7 N12 -4(3) . . . . ?
C5 C6 C7 N12 173(2) . . . . ?
N1 C6 C7 C8 174(2) . . . . ?
C5 C6 C7 C8 -9(4) . . . . ?
N12 C7 C8 C9 -5(4) . . . . ?
C6 C7 C8 C9 177(2) . . . . ?
C7 C8 C9 C10 2(5) . . . . ?
C8 C9 C10 C11 1(5) . . . . ?
C9 C10 C11 N12 -2(4) . . . . ?
O50 C13 C14 O51 -4(4) . . . . ?
O52 C13 C14 O51 173(2) . . . . ?
O50 C13 C14 O53 180(2) . . . . ?
O52 C13 C14 O53 -4(3) . . . . ?
N21 C22 C23 C24 -4(4) . . . . ?
C22 C23 C24 C25 5(4) . . . . ?
C23 C24 C25 C26 -2(4) . . . . ?
C24 C25 C26 N21 -2(4) . . . . ?
C24 C25 C26 C27 -174(2) . . . . ?
N21 C26 C27 N32 -1(3) . . . . ?
C25 C26 C27 N32 172(2) . . . . ?
N21 C26 C27 C28 -179(2) . . . . ?
C25 C26 C27 C28 -7(4) . . . . ?
N32 C27 C28 C29 -1(4) . . . . ?
C26 C27 C28 C29 177(2) . . . . ?
C27 C28 C29 C30 2(4) . . . . ?
C28 C29 C30 C31 0(4) . . . . ?
C29 C30 C31 N32 -2(4) . . . . ?
C5 C6 N1 C2 -3(3) . . . . ?
C7 C6 N1 C2 174(2) . . . . ?
C5 C6 N1 Cu1 -173.9(18) . . . . ?
C7 C6 N1 Cu1 3(2) . . . . ?
C3 C2 N1 C6 2(4) . . . . ?
C3 C2 N1 Cu1 171.3(19) . . . . ?
O50 Cu1 N1 C6 179.9(15) . . . . ?
N12 Cu1 N1 C6 -1.4(15) . . . . ?
O50 Cu1 N1 C2 10(2) . . . . ?
N12 Cu1 N1 C2 -172(2) . . . . ?
C10 C11 N12 C7 -2(4) . . . . ?
C10 C11 N12 Cu1 179(2) . . . . ?
C6 C7 N12 C11 -177(2) . . . . ?
C8 C7 N12 C11 5(4) . . . . ?
C6 C7 N12 Cu1 3(3) . . . . ?
C8 C7 N12 Cu1 -175.5(16) . . . . ?
N1 Cu1 N12 C11 179(2) . . . . ?
O51 Cu1 N12 C11 4(2) . . . . ?
N1 Cu1 N12 C7 -0.6(16) . . . . ?
O51 Cu1 N12 C7 -175.5(15) . . . . ?
C25 C26 N21 C22 3(4) . . . . ?
C27 C26 N21 C22 175(2) . . . . ?
C25 C26 N21 Cu2 -178.3(19) . . . . ?
C27 C26 N21 Cu2 -6(3) . . . . ?
C23 C22 N21 C26 0(4) . . . . ?
C23 C22 N21 Cu2 -178.5(17) . . . . ?
N32 Cu2 N21 C26 7.8(18) . . . . ?
O52 Cu2 N21 C26 176.8(18) . . . . ?
O53 Cu2 N21 C26 91(3) . . . . ?
O54 Cu2 N21 C26 -89.0(18) . . . . ?
N32 Cu2 N21 C22 -173(2) . . . . ?
O52 Cu2 N21 C22 -4(2) . . . . ?
O53 Cu2 N21 C22 -90(3) . . . . ?
O54 Cu2 N21 C22 90(2) . . . . ?
C28 C27 N32 C31 -1(4) . . . . ?
C26 C27 N32 C31 -179(2) . . . . ?
C28 C27 N32 Cu2 -174.4(19) . . . . ?
C26 C27 N32 Cu2 8(3) . . . . ?
C30 C31 N32 C27 2(4) . . . . ?
C30 C31 N32 Cu2 175.2(19) . . . . ?
O52 Cu2 N32 C27 -77(5) . . . . ?
O53 Cu2 N32 C27 -169.9(17) . . . . ?
N21 Cu2 N32 C27 -8.3(17) . . . . ?
O54 Cu2 N32 C27 93.7(17) . . . . ?
O52 Cu2 N32 C31 109(4) . . . . ?
O53 Cu2 N32 C31 17(2) . . . . ?
N21 Cu2 N32 C31 179(2) . . . . ?
O54 Cu2 N32 C31 -80(2) . . . . ?
W6 O20 O21 Si1 178.3(14) . . . . ?
W4 O20 O21 Si1 -103(2) . . . . ?
W2 O20 O21 Si1 101(2) . . . . ?
Si1 O20 O21 W6 -178.3(14) . . . . ?
W4 O20 O21 W6 79(2) . . . . ?
W2 O20 O21 W6 -77(2) . . . . ?
Si1 O20 O21 W3 107(2) . . . . ?
W6 O20 O21 W3 -75(2) . . . . ?
W4 O20 O21 W3 4(4) . . . . ?
W2 O20 O21 W3 -151.9(15) . . . . ?
Si1 O20 O21 W5 -103(2) . . . . ?
W6 O20 O21 W5 74.8(19) . . . . ?
W4 O20 O21 W5 153.8(14) . . . . ?
W2 O20 O21 W5 -2(4) . . . . ?
O52 C13 O50 Cu1 178(2) . . . . ?
C14 C13 O50 Cu1 -6(3) . . . . ?
N1 Cu1 O50 C13 -165.5(17) . . . . ?
O51 Cu1 O50 C13 9.4(17) . . . . ?
O53 C14 O51 Cu1 -172.6(19) . . . . ?
C13 C14 O51 Cu1 11(2) . . . . ?
O50 Cu1 O51 C14 -10.8(14) . . . . ?
N12 Cu1 O51 C14 170.2(14) . . . . ?
O50 C13 O52 Cu2 -180(2) . . . . ?
C14 C13 O52 Cu2 5(3) . . . . ?
N32 Cu2 O52 C13 -97(4) . . . . ?
O53 Cu2 O52 C13 -3.2(17) . . . . ?
N21 Cu2 O52 C13 -164.8(17) . . . . ?
O54 Cu2 O52 C13 91.9(18) . . . . ?
O51 C14 O53 Cu2 -175.2(17) . . . . ?
C13 C14 O53 Cu2 2(3) . . . . ?
N32 Cu2 O53 C14 169.1(15) . . . . ?
O52 Cu2 O53 C14 0.8(16) . . . . ?
N21 Cu2 O53 C14 88(3) . . . . ?
O54 Cu2 O53 C14 -91.7(16) . . . . ?
O20 O21 Si1 O20 180 . . . 3_666 ?
W6 O21 Si1 O20 -178.0(16) . . . 3_666 ?
W3 O21 Si1 O20 55(2) . . . 3_666 ?
W5 O21 Si1 O20 -59.0(19) . . . 3_666 ?
W6 O21 Si1 O20 2.0(16) . . . . ?
W3 O21 Si1 O20 -125(2) . . . . ?
W5 O21 Si1 O20 121.0(19) . . . . ?
O20 O21 Si1 O19 120.0(17) . . . . ?
W6 O21 Si1 O19 122(2) . . . . ?
W3 O21 Si1 O19 -4.7(15) . . . . ?
W5 O21 Si1 O19 -119.0(18) . . . . ?
O20 O21 Si1 O19 -60.0(17) . . . 3_666 ?
W6 O21 Si1 O19 -58(2) . . . 3_666 ?
W3 O21 Si1 O19 175.3(15) . . . 3_666 ?
W5 O21 Si1 O19 61.0(18) . . . 3_666 ?
O20 O21 Si1 O22 61.4(16) . . . . ?
W6 O21 Si1 O22 63.4(19) . . . . ?
W3 O21 Si1 O22 -63.4(19) . . . . ?
W5 O21 Si1 O22 -177.6(14) . . . . ?
O20 O21 Si1 O22 -118.6(16) . . . 3_666 ?
W6 O21 Si1 O22 -116.6(19) . . . 3_666 ?
W3 O21 Si1 O22 116.6(19) . . . 3_666 ?
W5 O21 Si1 O22 2.4(14) . . . 3_666 ?
W6 O20 Si1 O21 178.1(15) . . . 3_666 ?
W4 O20 Si1 O21 -61(2) . . . 3_666 ?
W2 O20 Si1 O21 57(2) . . . 3_666 ?
W6 O20 Si1 O21 -1.9(15) . . . . ?
W4 O20 Si1 O21 119(2) . . . . ?
W2 O20 Si1 O21 -123(2) . . . . ?
O21 O20 Si1 O19 -59.4(17) . . . . ?
W6 O20 Si1 O19 -61(2) . . . . ?
W4 O20 Si1 O19 59.9(19) . . . . ?
W2 O20 Si1 O19 178.1(15) . . . . ?
O21 O20 Si1 O19 120.6(17) . . . 3_666 ?
W6 O20 Si1 O19 119(2) . . . 3_666 ?
W4 O20 Si1 O19 -120.1(19) . . . 3_666 ?
W2 O20 Si1 O19 -1.9(15) . . . 3_666 ?
O21 O20 Si1 O22 -119.0(15) . . . . ?
W6 O20 Si1 O22 -120.9(19) . . . . ?
W4 O20 Si1 O22 0.2(14) . . . . ?
W2 O20 Si1 O22 119(2) . . . . ?
O21 O20 Si1 O22 61.0(15) . . . 3_666 ?
W6 O20 Si1 O22 59.1(19) . . . 3_666 ?
W4 O20 Si1 O22 -179.8(14) . . . 3_666 ?
W2 O20 Si1 O22 -61(2) . . . 3_666 ?
W1 O19 Si1 O21 62.4(19) . . . 3_666 ?
W3 O19 Si1 O21 -175.3(15) . . . 3_666 ?
W2 O19 Si1 O21 -58.8(19) 3_666 . . 3_666 ?
W1 O19 Si1 O21 -117.6(19) . . . . ?
W3 O19 Si1 O21 4.7(15) . . . . ?
W2 O19 Si1 O21 121.2(19) 3_666 . . . ?
W1 O19 Si1 O20 119.3(19) . . . 3_666 ?
W3 O19 Si1 O20 -118.4(19) . . . 3_666 ?
W2 O19 Si1 O20 -1.9(15) 3_666 . . 3_666 ?
W1 O19 Si1 O20 -60.7(19) . . . . ?
W3 O19 Si1 O20 61.6(19) . . . . ?
W2 O19 Si1 O20 178.1(15) 3_666 . . . ?
W1 O19 Si1 O22 1.6(13) . . . . ?
W3 O19 Si1 O22 123.9(19) . . . . ?
W2 O19 Si1 O22 -119.6(18) 3_666 . . . ?
W1 O19 Si1 O22 -178.4(13) . . . 3_666 ?
W3 O19 Si1 O22 -56.1(19) . . . 3_666 ?
W2 O19 Si1 O22 60.4(18) 3_666 . . 3_666 ?
W5 O22 Si1 O21 2.6(15) 3_666 . . 3_666 ?
W1 O22 Si1 O21 -121.3(18) . . . 3_666 ?
W4 O22 Si1 O21 121.9(17) . . . 3_666 ?
W5 O22 Si1 O21 -177.4(15) 3_666 . . . ?
W1 O22 Si1 O21 58.7(18) . . . . ?
W4 O22 Si1 O21 -58.1(17) . . . . ?
W5 O22 Si1 O20 60.5(18) 3_666 . . 3_666 ?
W1 O22 Si1 O20 -63.4(18) . . . 3_666 ?
W4 O22 Si1 O20 179.8(14) . . . 3_666 ?
W5 O22 Si1 O20 -119.5(18) 3_666 . . . ?
W1 O22 Si1 O20 116.6(18) . . . . ?
W4 O22 Si1 O20 -0.2(14) . . . . ?
W5 O22 Si1 O19 122.4(19) 3_666 . . . ?
W1 O22 Si1 O19 -1.5(13) . . . . ?
W4 O22 Si1 O19 -118.3(17) . . . . ?
W5 O22 Si1 O19 -57.6(19) 3_666 . . 3_666 ?
W1 O22 Si1 O19 178.5(13) . . . 3_666 ?
W4 O22 Si1 O19 61.7(17) . . . 3_666 ?
W2 O10 W4 O4 -155.2(14) . . . . ?
W2 O10 W4 O15 102.2(15) . . . 3_666 ?
W2 O10 W4 O13 24(3) . . . . ?
W2 O10 W4 O17 -56.0(15) . . . . ?
W2 O10 W4 O20 4.9(13) . . . . ?
W2 O10 W4 O22 41.5(15) . . . . ?
W1 O13 W4 O4 -156.9(15) . . . . ?
W1 O13 W4 O10 24(3) . . . . ?
W1 O13 W4 O15 -54.0(17) . . . 3_666 ?
W1 O13 W4 O17 103.9(17) . . . . ?
W1 O13 W4 O20 41.1(18) . . . . ?
W1 O13 W4 O22 4.4(14) . . . . ?
W6 O17 W4 O4 156.8(14) . . . . ?
W6 O17 W4 O10 57.1(15) . . . . ?
W6 O17 W4 O15 -20(3) . . . 3_666 ?
W6 O17 W4 O13 -102.2(15) . . . . ?
W6 O17 W4 O20 -5.0(13) . . . . ?
W6 O17 W4 O22 -40.0(16) . . . . ?
Si1 O20 W4 O4 -178.6(13) . . . . ?
O21 O20 W4 O4 -111(3) . . . . ?
W6 O20 W4 O4 -45(2) . . . . ?
W2 O20 W4 O4 51(2) . . . . ?
Si1 O20 W4 O10 128(2) . . . . ?
O21 O20 W4 O10 -165(3) . . . . ?
W6 O20 W4 O10 -98.7(11) . . . . ?
W2 O20 W4 O10 -2.7(7) . . . . ?
Si1 O20 W4 O15 43.5(18) . . . 3_666 ?
O21 O20 W4 O15 111(2) . . . 3_666 ?
W6 O20 W4 O15 177.2(9) . . . 3_666 ?
W2 O20 W4 O15 -86.9(10) . . . 3_666 ?
Si1 O20 W4 O13 -45.4(18) . . . . ?
O21 O20 W4 O13 22(2) . . . . ?
W6 O20 W4 O13 88.2(10) . . . . ?
W2 O20 W4 O13 -175.8(9) . . . . ?
Si1 O20 W4 O17 -131(2) . . . . ?
O21 O20 W4 O17 -64(2) . . . . ?
W6 O20 W4 O17 2.8(7) . . . . ?
W2 O20 W4 O17 98.7(11) . . . . ?
Si1 O20 W4 O22 -0.2(13) . . . . ?
O21 O20 W4 O22 67(2) . . . . ?
W6 O20 W4 O22 133.4(15) . . . . ?
W2 O20 W4 O22 -130.6(16) . . . . ?
Si1 O22 W4 O4 178.6(13) . . . . ?
W5 O22 W4 O4 -50(2) 3_666 . . . ?
W1 O22 W4 O4 49(2) . . . . ?
Si1 O22 W4 O10 -45.6(15) . . . . ?
W5 O22 W4 O10 86.3(9) 3_666 . . . ?
W1 O22 W4 O10 -175.5(9) . . . . ?
Si1 O22 W4 O15 -128.1(17) . . . 3_666 ?
W5 O22 W4 O15 3.7(7) 3_666 . . 3_666 ?
W1 O22 W4 O15 101.9(11) . . . 3_666 ?
Si1 O22 W4 O13 127.6(17) . . . . ?
W5 O22 W4 O13 -100.5(11) 3_666 . . . ?
W1 O22 W4 O13 -2.3(8) . . . . ?
Si1 O22 W4 O17 43.2(15) . . . . ?
W5 O22 W4 O17 175.1(9) 3_666 . . . ?
W1 O22 W4 O17 -86.7(9) . . . . ?
Si1 O22 W4 O20 0.2(12) . . . . ?
W5 O22 W4 O20 132.1(15) 3_666 . . . ?
W1 O22 W4 O20 -129.7(15) . . . . ?
W6 O18 W2 O2 -155.6(16) . . . . ?
W6 O18 W2 O7 103.3(17) . . . 3_666 ?
W6 O18 W2 O8 22(3) . . . . ?
W6 O18 W2 O10 -56.1(16) . . . . ?
W6 O18 W2 O20 5.4(15) . . . . ?
W6 O18 W2 O19 40.7(17) . . . 3_666 ?
W3 O8 W2 O2 -157.0(16) 3_666 . . . ?
W3 O8 W2 O7 -56.6(17) 3_666 . . 3_666 ?
W3 O8 W2 O18 26(3) 3_666 . . . ?
W3 O8 W2 O10 103.3(17) 3_666 . . . ?
W3 O8 W2 O20 40.0(19) 3_666 . . . ?
W3 O8 W2 O19 4.4(15) 3_666 . . 3_666 ?
W4 O10 W2 O2 155.7(14) . . . . ?
W4 O10 W2 O7 -28(3) . . . 3_666 ?
W4 O10 W2 O18 54.8(14) . . . . ?
W4 O10 W2 O8 -103.0(15) . . . . ?
W4 O10 W2 O20 -5.0(14) . . . . ?
W4 O10 W2 O19 -40.1(15) . . . 3_666 ?
Si1 O20 W2 O2 -179.4(15) . . . . ?
O21 O20 W2 O2 112(3) . . . . ?
W6 O20 W2 O2 47(3) . . . . ?
W4 O20 W2 O2 -49(3) . . . . ?
Si1 O20 W2 O7 44.3(19) . . . 3_666 ?
O21 O20 W2 O7 -24(3) . . . 3_666 ?
W6 O20 W2 O7 -89.1(10) . . . 3_666 ?
W4 O20 W2 O7 174.7(9) . . . 3_666 ?
Si1 O20 W2 O18 131(2) . . . . ?
O21 O20 W2 O18 62(2) . . . . ?
W6 O20 W2 O18 -2.8(8) . . . . ?
W4 O20 W2 O18 -99.0(12) . . . . ?
Si1 O20 W2 O8 -43(2) . . . . ?
O21 O20 W2 O8 -111(2) . . . . ?
W6 O20 W2 O8 -176.5(10) . . . . ?
W4 O20 W2 O8 87.2(11) . . . . ?
Si1 O20 W2 O10 -128(2) . . . . ?
O21 O20 W2 O10 164(3) . . . . ?
W6 O20 W2 O10 98.9(11) . . . . ?
W4 O20 W2 O10 2.7(7) . . . . ?
Si1 O20 W2 O19 1.7(13) . . . 3_666 ?
O21 O20 W2 O19 -66(2) . . . 3_666 ?
W6 O20 W2 O19 -131.7(17) . . . 3_666 ?
W4 O20 W2 O19 132.1(16) . . . 3_666 ?
W5 O16 W6 O6 -157.2(15) . . . . ?
W5 O16 W6 O18 101.7(15) . . . . ?
W5 O16 W6 O17 21(3) . . . . ?
W5 O16 W6 O12 -56.4(15) . . . . ?
W5 O16 W6 O20 39.0(16) . . . . ?
W5 O16 W6 O21 5.9(14) . . . . ?
W2 O18 W6 O6 154.9(16) . . . . ?
W2 O18 W6 O16 -103.1(17) . . . . ?
W2 O18 W6 O17 56.9(16) . . . . ?
W2 O18 W6 O12 -25(3) . . . . ?
W2 O18 W6 O20 -5.5(15) . . . . ?
W2 O18 W6 O21 -37.4(17) . . . . ?
W4 O17 W6 O6 -156.9(14) . . . . ?
W4 O17 W6 O16 25(3) . . . . ?
W4 O17 W6 O18 -55.9(15) . . . . ?
W4 O17 W6 O12 101.9(15) . . . . ?
W4 O17 W6 O20 5.1(14) . . . . ?
W4 O17 W6 O21 38.7(15) . . . . ?
W3 O12 W6 O6 160.1(15) . . . . ?
W3 O12 W6 O16 58.4(15) . . . . ?
W3 O12 W6 O18 -20(3) . . . . ?
W3 O12 W6 O17 -101.7(16) . . . . ?
W3 O12 W6 O20 -37.4(17) . . . . ?
W3 O12 W6 O21 -6.2(14) . . . . ?
Si1 O20 W6 O6 177.7(14) . . . . ?
O21 O20 W6 O6 176.0(19) . . . . ?
W4 O20 W6 O6 45(3) . . . . ?
W2 O20 W6 O6 -50(3) . . . . ?
Si1 O20 W6 O16 -43.9(18) . . . . ?
O21 O20 W6 O16 -45.6(14) . . . . ?
W4 O20 W6 O16 -176.1(9) . . . . ?
W2 O20 W6 O16 88.0(10) . . . . ?
Si1 O20 W6 O18 -129(2) . . . . ?
O21 O20 W6 O18 -130.8(16) . . . . ?
W4 O20 W6 O18 98.7(12) . . . . ?
W2 O20 W6 O18 2.8(8) . . . . ?
Si1 O20 W6 O17 129(2) . . . . ?
O21 O20 W6 O17 127.7(15) . . . . ?
W4 O20 W6 O17 -2.8(7) . . . . ?
W2 O20 W6 O17 -98.7(12) . . . . ?
Si1 O20 W6 O12 43.3(18) . . . . ?
O21 O20 W6 O12 41.7(14) . . . . ?
W4 O20 W6 O12 -88.9(10) . . . . ?
W2 O20 W6 O12 175.2(10) . . . . ?
Si1 O20 W6 O21 1.7(13) . . . . ?
W4 O20 W6 O21 -130.5(17) . . . . ?
W2 O20 W6 O21 133.6(18) . . . . ?
Si1 O21 W6 O6 -177.0(17) . . . . ?
O20 O21 W6 O6 -175(2) . . . . ?
W3 O21 W6 O6 -40(3) . . . . ?
W5 O21 W6 O6 53(3) . . . . ?
Si1 O21 W6 O16 127(2) . . . . ?
O20 O21 W6 O16 128.9(15) . . . . ?
W3 O21 W6 O16 -95.6(11) . . . . ?
W5 O21 W6 O16 -3.1(7) . . . . ?
Si1 O21 W6 O18 40.8(18) . . . . ?
O20 O21 W6 O18 42.6(14) . . . . ?
W3 O21 W6 O18 178.1(9) . . . . ?
W5 O21 W6 O18 -89.3(9) . . . . ?
Si1 O21 W6 O17 -47.6(18) . . . . ?
O20 O21 W6 O17 -45.8(14) . . . . ?
W3 O21 W6 O17 89.7(10) . . . . ?
W5 O21 W6 O17 -177.7(9) . . . . ?
Si1 O21 W6 O12 -134(2) . . . . ?
O20 O21 W6 O12 -132.3(16) . . . . ?
W3 O21 W6 O12 3.2(7) . . . . ?
W5 O21 W6 O12 95.7(10) . . . . ?
Si1 O21 W6 O20 -1.8(14) . . . . ?
W3 O21 W6 O20 135.5(17) . . . . ?
W5 O21 W6 O20 -131.9(16) . . . . ?
W4 O13 W1 O1 155.4(15) . . . . ?
W4 O13 W1 O14 53.4(17) . . . . ?
W4 O13 W1 O9 -101.5(16) . . . . ?
W4 O13 W1 O7 -29(3) . . . . ?
W4 O13 W1 O19 -40.5(17) . . . . ?
W4 O13 W1 O22 -4.4(14) . . . . ?
W5 O14 W1 O1 -152.9(17) 3_666 . . . ?
W5 O14 W1 O13 -50.7(18) 3_666 . . . ?
W5 O14 W1 O9 35(3) 3_666 . . . ?
W5 O14 W1 O7 107.5(17) 3_666 . . . ?
W5 O14 W1 O19 45.0(18) 3_666 . . . ?
W5 O14 W1 O22 9.8(15) 3_666 . . . ?
W3 O9 W1 O1 -155.2(17) . . . . ?
W3 O9 W1 O13 102.7(18) . . . . ?
W3 O9 W1 O14 17(3) . . . . ?
W3 O9 W1 O7 -56.3(17) . . . . ?
W3 O9 W1 O19 5.4(15) . . . . ?
W3 O9 W1 O22 38.8(18) . . . . ?
W2 O7 W1 O1 160.1(15) 3_666 . . . ?
W2 O7 W1 O13 -16(3) 3_666 . . . ?
W2 O7 W1 O14 -98.3(16) 3_666 . . . ?
W2 O7 W1 O9 57.6(15) 3_666 . . . ?
W2 O7 W1 O19 -2.7(14) 3_666 . . . ?
W2 O7 W1 O22 -37.7(17) 3_666 . . . ?
Si1 O19 W1 O1 -176.6(14) . . . . ?
W3 O19 W1 O1 51(2) . . . . ?
W2 O19 W1 O1 -45(2) 3_666 . . . ?
Si1 O19 W1 O13 44.9(16) . . . . ?
W3 O19 W1 O13 -87.8(9) . . . . ?
W2 O19 W1 O13 176.6(8) 3_666 . . . ?
Si1 O19 W1 O14 -45.0(16) . . . . ?
W3 O19 W1 O14 -177.7(9) . . . . ?
W2 O19 W1 O14 86.6(9) 3_666 . . . ?
Si1 O19 W1 O9 130.1(19) . . . . ?
W3 O19 W1 O9 -2.6(8) . . . . ?
W2 O19 W1 O9 -98.3(10) 3_666 . . . ?
Si1 O19 W1 O7 -130.2(18) . . . . ?
W3 O19 W1 O7 97.1(10) . . . . ?
W2 O19 W1 O7 1.4(7) 3_666 . . . ?
Si1 O19 W1 O22 -1.4(12) . . . . ?
W3 O19 W1 O22 -134.1(15) . . . . ?
W2 O19 W1 O22 130.2(15) 3_666 . . . ?
Si1 O22 W1 O1 176.5(15) . . . . ?
W5 O22 W1 O1 42(3) 3_666 . . . ?
W4 O22 W1 O1 -56(2) . . . . ?
Si1 O22 W1 O13 -125.5(18) . . . . ?
W5 O22 W1 O13 99.6(11) 3_666 . . . ?
W4 O22 W1 O13 2.4(8) . . . . ?
Si1 O22 W1 O14 129.6(18) . . . . ?
W5 O22 W1 O14 -5.2(8) 3_666 . . . ?
W4 O22 W1 O14 -102.5(12) . . . . ?
Si1 O22 W1 O9 -40.0(16) . . . . ?
W5 O22 W1 O9 -174.8(9) 3_666 . . . ?
W4 O22 W1 O9 87.9(9) . . . . ?
Si1 O22 W1 O7 45.5(16) . . . . ?
W5 O22 W1 O7 -89.3(10) 3_666 . . . ?
W4 O22 W1 O7 173.4(9) . . . . ?
Si1 O22 W1 O19 1.4(12) . . . . ?
W5 O22 W1 O19 -133.5(16) 3_666 . . . ?
W4 O22 W1 O19 129.3(15) . . . . ?
W4 O15 W5 O5 153.4(15) 3_666 . . . ?
W4 O15 W5 O14 50.9(16) 3_666 . . 3_666 ?
W4 O15 W5 O11 -105.0(16) 3_666 . . . ?
W4 O15 W5 O16 -30(3) 3_666 . . . ?
W4 O15 W5 O22 -7.1(14) 3_666 . . 3_666 ?
W4 O15 W5 O21 -42.4(16) 3_666 . . . ?
W3 O11 W5 O5 -153.0(14) . . . . ?
W3 O11 W5 O15 106.5(15) . . . . ?
W3 O11 W5 O14 28(3) . . . 3_666 ?
W3 O11 W5 O16 -50.9(15) . . . . ?
W3 O11 W5 O22 44.0(15) . . . 3_666 ?
W3 O11 W5 O21 8.7(13) . . . . ?
W6 O16 W5 O5 156.8(14) . . . . ?
W6 O16 W5 O15 -19(3) . . . . ?
W6 O16 W5 O14 -101.1(16) . . . 3_666 ?
W6 O16 W5 O11 54.8(15) . . . . ?
W6 O16 W5 O22 -40.1(16) . . . 3_666 ?
W6 O16 W5 O21 -5.8(13) . . . . ?
Si1 O21 W5 O5 178.7(14) . . . . ?
O20 O21 W5 O5 -110(3) . . . . ?
W6 O21 W5 O5 -46(2) . . . . ?
W3 O21 W5 O5 49(2) . . . . ?
Si1 O21 W5 O15 42.8(16) . . . . ?
O20 O21 W5 O15 114(2) . . . . ?
W6 O21 W5 O15 177.6(8) . . . . ?
W3 O21 W5 O15 -87.0(9) . . . . ?
Si1 O21 W5 O14 -46.9(17) . . . 3_666 ?
O20 O21 W5 O14 25(2) . . . 3_666 ?
W6 O21 W5 O14 88.0(9) . . . 3_666 ?
W3 O21 W5 O14 -176.6(9) . . . 3_666 ?
Si1 O21 W5 O11 125.4(18) . . . . ?
O20 O21 W5 O11 -163(3) . . . . ?
W6 O21 W5 O11 -99.8(10) . . . . ?
W3 O21 W5 O11 -4.4(7) . . . . ?
Si1 O21 W5 O16 -131.8(19) . . . . ?
O20 O21 W5 O16 -60(2) . . . . ?
W6 O21 W5 O16 3.0(7) . . . . ?
W3 O21 W5 O16 98.4(10) . . . . ?
Si1 O21 W5 O22 -2.3(13) . . . 3_666 ?
O20 O21 W5 O22 69(2) . . . 3_666 ?
W6 O21 W5 O22 132.6(15) . . . 3_666 ?
W3 O21 W5 O22 -132.0(15) . . . 3_666 ?
W1 O9 W3 O3 158.4(16) . . . . ?
W1 O9 W3 O11 -18(3) . . . . ?
W1 O9 W3 O12 -102.4(17) . . . . ?
W1 O9 W3 O8 56.3(17) . . . 3_666 ?
W1 O9 W3 O19 -5.3(15) . . . . ?
W1 O9 W3 O21 -39.8(18) . . . . ?
W5 O11 W3 O3 150.8(14) . . . . ?
W5 O11 W3 O9 -33(3) . . . . ?
W5 O11 W3 O12 51.9(14) . . . . ?
W5 O11 W3 O8 -107.0(15) . . . 3_666 ?
W5 O11 W3 O19 -43.9(15) . . . . ?
W5 O11 W3 O21 -8.7(13) . . . . ?
W6 O12 W3 O3 -160.3(15) . . . . ?
W6 O12 W3 O9 99.4(15) . . . . ?
W6 O12 W3 O11 -57.1(15) . . . . ?
W6 O12 W3 O8 19(3) . . . 3_666 ?
W6 O12 W3 O19 38.7(16) . . . . ?
W6 O12 W3 O21 6.1(14) . . . . ?
Si1 O19 W3 O3 -174.2(15) . . . . ?
W1 O19 W3 O3 -40(3) . . . . ?
W2 O19 W3 O3 57(2) 3_666 . . . ?
Si1 O19 W3 O9 -132.0(19) . . . . ?
W1 O19 W3 O9 2.7(8) . . . . ?
W2 O19 W3 O9 99.3(10) 3_666 . . . ?
Si1 O19 W3 O11 42.9(16) . . . . ?
W1 O19 W3 O11 177.5(8) . . . . ?
W2 O19 W3 O11 -85.8(9) 3_666 . . . ?
Si1 O19 W3 O12 -45.8(16) . . . . ?
W1 O19 W3 O12 88.9(9) . . . . ?
W2 O19 W3 O12 -174.5(8) 3_666 . . . ?
Si1 O19 W3 O8 126.4(18) . . . 3_666 ?
W1 O19 W3 O8 -99.0(11) . . . 3_666 ?
W2 O19 W3 O8 -2.3(8) 3_666 . . 3_666 ?
Si1 O19 W3 O21 -4.0(13) . . . . ?
W1 O19 W3 O21 130.6(16) . . . . ?
W2 O19 W3 O21 -132.7(16) 3_666 . . . ?
Si1 O21 W3 O3 173.8(17) . . . . ?
O20 O21 W3 O3 98(3) . . . . ?
W6 O21 W3 O3 34(3) . . . . ?
W5 O21 W3 O3 -59(3) . . . . ?
Si1 O21 W3 O9 48.0(19) . . . . ?
O20 O21 W3 O9 -28(3) . . . . ?
W6 O21 W3 O9 -91.4(10) . . . . ?
W5 O21 W3 O9 175.1(9) . . . . ?
Si1 O21 W3 O11 -123(2) . . . . ?
O20 O21 W3 O11 162(3) . . . . ?
W6 O21 W3 O11 98.0(10) . . . . ?
W5 O21 W3 O11 4.5(7) . . . . ?
Si1 O21 W3 O12 136(2) . . . . ?
O20 O21 W3 O12 60(2) . . . . ?
W6 O21 W3 O12 -3.3(7) . . . . ?
W5 O21 W3 O12 -96.8(10) . . . . ?
Si1 O21 W3 O8 -39.1(19) . . . 3_666 ?
O20 O21 W3 O8 -115(3) . . . 3_666 ?
W6 O21 W3 O8 -178.4(10) . . . 3_666 ?
W5 O21 W3 O8 88.1(9) . . . 3_666 ?
Si1 O21 W3 O19 4.3(14) . . . . ?
O20 O21 W3 O19 -71(3) . . . . ?
W6 O21 W3 O19 -135.0(16) . . . . ?
W5 O21 W3 O19 131.5(16) . . . . ?
